data_7712350
loop_
_publ_author_name
'Liu, Wenhao'
'Lee, Ming-Hsien'
'Guo, Ruixin'
'Yao, Jiyong'

_publ_section_title
;
 Two non-centrosymmetric mixed alkali metal and alkaline earth metal
 scandium borate nonlinear optical materials with short ultraviolet cutoff
 edges
;
_journal_name_full 'Dalton Transactions'
_journal_paper_doi 10.1039/D3DT00197K
_journal_year 2023
_chemical_formula_moiety 'B15 O30 Rb7 Sc2 Sr1'
_chemical_formula_sum 'B15 O30 Rb7 Sc2 Sr'
_chemical_formula_weight 1417.98
_space_group_crystal_system trigonal
_space_group_IT_number 155
_space_group_name_Hall 'R 3 2"'
_space_group_name_H-M_alt 'R 3 2 :H'
_atom_sites_solution_primary iterative
_audit_creation_date 2023-01-09
_audit_creation_method
;
Olex2 1.3
(compiled 2020.11.12 svn.r5f609507 for OlexSys, GUI svn.r6408)
;
_audit_update_record
;
2023-01-11 deposited with the CCDC.	2023-02-06 downloaded from the CCDC.
;
_cell_angle_alpha 90
_cell_angle_beta 90
_cell_angle_gamma 120
_cell_formula_units_Z 3
_cell_length_a 13.3256(10)
_cell_length_b 13.3256(10)
_cell_length_c 14.8199(16)
_cell_measurement_reflns_used 2356
_cell_measurement_temperature 296.15
_cell_measurement_theta_max 24.31
_cell_measurement_theta_min 3.06
_cell_volume 2279.0(3)
_computing_molecular_graphics 'Olex2 1.3 (Dolomanov et al., 2009)'
_computing_publication_material 'Olex2 1.3 (Dolomanov et al., 2009)'
_computing_structure_refinement 'SHELXL 2014/7 (Sheldrick, 2015)'
_computing_structure_solution 'olex2.solve 1.3 (Bourhis et al., 2015)'
_diffrn_ambient_temperature 296.15
_diffrn_measured_fraction_theta_full 1.000
_diffrn_measured_fraction_theta_max 0.965
_diffrn_measurement_device_type 'CCD area detector'
_diffrn_measurement_method 'phi and omega scans'
_diffrn_radiation_monochromator graphite
_diffrn_radiation_type MoK\a
_diffrn_radiation_wavelength 0.71073
_diffrn_reflns_av_R_equivalents 0.0973
_diffrn_reflns_av_unetI/netI 0.0996
_diffrn_reflns_Laue_measured_fraction_full 1.000
_diffrn_reflns_Laue_measured_fraction_max 0.965
_diffrn_reflns_limit_h_max 16
_diffrn_reflns_limit_h_min -17
_diffrn_reflns_limit_k_max 15
_diffrn_reflns_limit_k_min -16
_diffrn_reflns_limit_l_max 17
_diffrn_reflns_limit_l_min -19
_diffrn_reflns_number 8878
_diffrn_reflns_point_group_measured_fraction_full 1.000
_diffrn_reflns_point_group_measured_fraction_max 0.965
_diffrn_reflns_theta_full 25.242
_diffrn_reflns_theta_max 27.806
_diffrn_reflns_theta_min 2.237
_diffrn_source_current 30.0
_diffrn_source_power 1.5
_diffrn_source_voltage 50.0
_exptl_absorpt_coefficient_mu 13.439
_exptl_absorpt_correction_type none
_exptl_crystal_density_diffrn 3.099
_exptl_crystal_description block
_exptl_crystal_F_000 1962
_refine_diff_density_max 1.897
_refine_diff_density_min -2.838
_refine_diff_density_rms 0.289
_refine_ls_abs_structure_details
;
 Refined as an inversion twin.
;
_refine_ls_abs_structure_Flack 0.19(6)
_refine_ls_extinction_coef 0.0008(2)
_refine_ls_extinction_expression Fc^*^=kFc[1+0.001xFc^2^\l^3^/sin(2\q)]^-1/4^
_refine_ls_extinction_method 'SHELXL-2014/7 (Sheldrick 2014'
_refine_ls_goodness_of_fit_ref 1.062
_refine_ls_hydrogen_treatment undef
_refine_ls_matrix_type full
_refine_ls_number_parameters 88
_refine_ls_number_reflns 1132
_refine_ls_number_restraints 17
_refine_ls_restrained_S_all 1.068
_refine_ls_R_factor_all 0.1084
_refine_ls_R_factor_gt 0.0611
_refine_ls_shift/su_max 0.000
_refine_ls_shift/su_mean 0.000
_refine_ls_structure_factor_coef Fsqd
_refine_ls_weighting_details 'w=1/[\s^2^(Fo^2^)+(0.0758P)^2^+117.4507P] where P=(Fo^2^+2Fc^2^)/3'
_refine_ls_weighting_scheme calc
_refine_ls_wR_factor_gt 0.1575
_refine_ls_wR_factor_ref 0.1772
_reflns_Friedel_coverage 0.777
_reflns_Friedel_fraction_full 1.000
_reflns_Friedel_fraction_max 0.966
_reflns_number_gt 797
_reflns_number_total 1132
_reflns_threshold_expression 'I > 2\s(I)'
_cod_data_source_file d3dt00197k2.cif
_cod_data_source_block Rb7SrSc2B15O30
_cod_original_cell_volume 2279.0(4)
_cod_original_sg_symbol_H-M 'R 3 2'
_cod_database_code 7712350
_shelx_shelxl_version_number 2014/7
_shelx_space_group_comment
;
The symmetry employed for this shelxl refinement is uniquely defined
by the following loop, which should always be used as a source of
symmetry information in preference to the above space-group names.
They are only intended as comments.
;
_olex2_refinement_description
;
1. Twinned data refinement
 Scales: 0.81(6)
 0.19(6)
2. Restrained distances
 O3-B3
 1.36 with sigma of 0.02
 O4-B2
 1.35 with sigma of 0.02
 O4-B3
 1.35 with sigma of 0.02
 O1-B1
 1.47 with sigma of 0.02
 O2-B1
 1.46 with sigma of 0.02
3. Uiso/Uaniso restraints and constraints
Uanis(Sc) \\sim Ueq: with sigma of 0.01 and sigma for terminal atoms of 0.02
Uanis(O5) \\sim Ueq: with sigma of 0.01 and sigma for terminal atoms of 0.02
;
_olex2_submission_special_instructions 'No special instructions were received'

loop_
_space_group_symop_operation_xyz
'x, y, z'
'-y, x-y, z'
'-x+y, -x, z'
'y, x, -z'
'x-y, -y, -z'
'-x, -x+y, -z'
'x+2/3, y+1/3, z+1/3'
'-y+2/3, x-y+1/3, z+1/3'
'-x+y+2/3, -x+1/3, z+1/3'
'y+2/3, x+1/3, -z+1/3'
'x-y+2/3, -y+1/3, -z+1/3'
'-x+2/3, -x+y+1/3, -z+1/3'
'x+1/3, y+2/3, z+2/3'
'-y+1/3, x-y+2/3, z+2/3'
'-x+y+1/3, -x+2/3, z+2/3'
'y+1/3, x+2/3, -z+2/3'
'x-y+1/3, -y+2/3, -z+2/3'
'-x+1/3, -x+y+2/3, -z+2/3'

loop_
_atom_site_label
_atom_site_type_symbol
_atom_site_fract_x
_atom_site_fract_y
_atom_site_fract_z
_atom_site_U_iso_or_equiv
_atom_site_adp_type
_atom_site_occupancy
_atom_site_site_symmetry_order
_atom_site_calc_flag
_atom_site_refinement_flags_posn
_atom_site_refinement_flags_adp
_atom_site_refinement_flags_occupancy
_atom_site_disorder_assembly
_atom_site_disorder_group
Rb1 Rb 0.4547(2) 1.0000 0.5000 0.0289(8) Uani 1 2 d S T P . .
Rb2 Rb 0.6667 0.8098(2) 0.3333 0.0336(9) Uani 1 2 d S T P . .
Rb3 Rb 0.3333 0.6667 0.6667 0.0342(14) Uani 1 6 d S T P . .
Sc Sc 0.3333 0.6667 0.3888(3) 0.0007(10) Uani 1 3 d S TU P . .
Sr Sr 1.0000 1.0000 0.5000 0.0544(19) Uani 1 6 d S T P . .
O1 O 0.5281(12) 0.8618(12) 0.5870(8) 0.025(3) Uani 1 1 d D . . . .
O2 O 0.6038(12) 1.0406(12) 0.6638(11) 0.035(4) Uani 1 1 d D . . . .
O3 O 0.4917(12) 0.7299(13) 0.4672(10) 0.034(4) Uani 1 1 d D . . . .
O4 O 0.6742(10) 0.8235(12) 0.5403(12) 0.037(4) Uani 1 1 d D . . . .
B1 B 0.5951(19) 0.9284(19) 0.6667 0.030(9) Uani 1 2 d DS T P . .
O5 O 0.8626(12) 0.9257(16) 0.6070(13) 0.049(4) Uani 1 1 d . U . . .
B2 B 0.750(3) 0.898(2) 0.604(2) 0.052(9) Uani 1 1 d D . . . .
B3 B 0.5634(17) 0.8032(19) 0.5284(15) 0.026(6) Uani 1 1 d D . . . .

loop_
_atom_site_aniso_label
_atom_site_aniso_U_11
_atom_site_aniso_U_22
_atom_site_aniso_U_33
_atom_site_aniso_U_23
_atom_site_aniso_U_13
_atom_site_aniso_U_12
Rb1 0.0285(12) 0.0231(16) 0.0333(17) 0.0025(13) 0.0013(6) 0.0116(8)
Rb2 0.0370(19) 0.0328(13) 0.0325(17) 0.0068(7) 0.0136(13) 0.0185(9)
Rb3 0.0194(17) 0.0194(17) 0.064(4) 0.000 0.000 0.0097(8)
Sc 0.0003(14) 0.0003(14) 0.001(2) 0.000 0.000 0.0002(7)
Sr 0.053(3) 0.053(3) 0.057(4) 0.000 0.000 0.0265(13)
O1 0.032(8) 0.040(9) 0.013(7) -0.002(6) 0.004(6) 0.025(7)
O2 0.033(9) 0.026(8) 0.047(10) -0.002(7) 0.003(7) 0.016(8)
O3 0.034(8) 0.023(9) 0.036(9) 0.007(7) 0.016(7) 0.009(7)
O4 0.018(8) 0.030(8) 0.065(11) -0.016(8) 0.000(7) 0.014(7)
B1 0.016(11) 0.016(11) 0.05(2) -0.001(8) 0.001(8) 0.001(13)
O5 0.023(7) 0.042(9) 0.086(10) -0.011(8) 0.008(7) 0.019(7)
B2 0.05(2) 0.024(15) 0.09(2) 0.016(16) 0.025(19) 0.027(15)
B3 0.034(14) 0.022(12) 0.020(13) 0.011(10) 0.014(12) 0.013(11)

loop_
_atom_type_symbol
_atom_type_description
_atom_type_scat_dispersion_real
_atom_type_scat_dispersion_imag
_atom_type_scat_source
B B 0.0013 0.0007 'International Tables Vol C Tables 4.2.6.8 and 6.1.1.4'
O O 0.0106 0.0060 'International Tables Vol C Tables 4.2.6.8 and 6.1.1.4'
Rb Rb -0.9393 2.9676 'International Tables Vol C Tables 4.2.6.8 and 6.1.1.4'
Sc Sc 0.2519 0.3716 'International Tables Vol C Tables 4.2.6.8 and 6.1.1.4'
Sr Sr -1.5307 3.2498 'International Tables Vol C Tables 4.2.6.8 and 6.1.1.4'

loop_
_geom_angle_atom_site_label_1
_geom_angle_atom_site_label_2
_geom_angle_atom_site_label_3
_geom_angle
_geom_angle_site_symmetry_1
_geom_angle_site_symmetry_3
_geom_angle_publ_flag
O1 Rb1 O1 94.4(6) 5_676 . ?
O1 Rb1 O2 47.9(4) . . ?
O1 Rb1 O2 47.9(4) 5_676 5_676 ?
O1 Rb1 O2 84.0(4) 5_676 . ?
O1 Rb1 O2 84.0(4) . 5_676 ?
O1 Rb1 O3 75.1(4) 5_676 6_666 ?
O1 Rb1 O3 131.5(4) 5_676 2_665 ?
O1 Rb1 O3 75.1(4) . 2_665 ?
O1 Rb1 O3 131.5(4) . 6_666 ?
O1 Rb1 O4 161.6(4) 5_676 2_665 ?
O1 Rb1 O4 100.3(4) . 2_665 ?
O1 Rb1 O4 161.6(4) . 6_666 ?
O1 Rb1 O4 100.3(4) 5_676 6_666 ?
O1 Rb1 B1 23.9(3) . . ?
O1 Rb1 B1 23.9(3) 5_676 15_564 ?
O1 Rb1 B1 90.3(4) . 15_564 ?
O1 Rb1 B1 90.3(4) 5_676 . ?
O1 Rb1 B3 81.0(5) . 2_665 ?
O1 Rb1 B3 154.5(4) . 6_666 ?
O1 Rb1 B3 154.5(4) 5_676 2_665 ?
O1 Rb1 B3 81.0(5) 5_676 6_666 ?
O2 Rb1 O2 110.5(6) 5_676 . ?
O2 Rb1 O4 114.1(4) 5_676 6_666 ?
O2 Rb1 O4 122.6(4) 5_676 2_665 ?
O2 Rb1 O4 114.1(4) . 2_665 ?
O2 Rb1 O4 122.6(4) . 6_666 ?
O2 Rb1 B1 98.6(3) 5_676 . ?
O2 Rb1 B1 24.0(4) . . ?
O2 Rb1 B1 24.0(4) 5_676 15_564 ?
O2 Rb1 B1 98.6(3) . 15_564 ?
O2 Rb1 B3 106.6(4) 5_676 2_665 ?
O2 Rb1 B3 109.9(5) . 2_665 ?
O2 Rb1 B3 109.9(5) 5_676 6_666 ?
O2 Rb1 B3 106.6(4) . 6_666 ?
O3 Rb1 O2 116.8(4) 2_665 . ?
O3 Rb1 O2 83.7(4) 2_665 5_676 ?
O3 Rb1 O2 83.7(4) 6_666 . ?
O3 Rb1 O2 116.8(4) 6_666 5_676 ?
O3 Rb1 O3 145.3(6) 6_666 2_665 ?
O3 Rb1 O4 102.6(4) 6_666 2_665 ?
O3 Rb1 O4 44.5(4) 6_666 6_666 ?
O3 Rb1 O4 44.5(4) 2_665 2_665 ?
O3 Rb1 O4 102.6(4) 2_665 6_666 ?
O3 Rb1 B1 95.5(5) 6_666 15_564 ?
O3 Rb1 B1 95.5(5) 2_665 . ?
O3 Rb1 B1 107.7(4) 6_666 . ?
O3 Rb1 B1 107.7(4) 2_665 15_564 ?
O3 Rb1 B3 23.1(4) 6_666 6_666 ?
O3 Rb1 B3 126.3(4) 2_665 6_666 ?
O3 Rb1 B3 23.1(4) 2_665 2_665 ?
O3 Rb1 B3 126.3(4) 6_666 2_665 ?
O4 Rb1 O4 67.8(4) 2_665 6_666 ?
O4 Rb1 B1 143.9(3) 6_666 . ?
O4 Rb1 B1 143.9(3) 2_665 15_564 ?
O4 Rb1 B1 107.6(4) 6_666 15_564 ?
O4 Rb1 B1 107.6(5) 2_665 . ?
O4 Rb1 B3 90.2(4) 2_665 6_666 ?
O4 Rb1 B3 23.9(3) 6_666 6_666 ?
O4 Rb1 B3 23.9(3) 2_665 2_665 ?
O4 Rb1 B3 90.2(4) 6_666 2_665 ?
B1 Rb1 B1 96.0(5) 15_564 . ?
B3 Rb1 B1 130.6(5) 2_665 15_564 ?
B3 Rb1 B1 94.8(6) 2_665 . ?
B3 Rb1 B1 94.8(6) 6_666 15_564 ?
B3 Rb1 B1 130.6(5) 6_666 . ?
B3 Rb1 B3 113.4(7) 2_665 6_666 ?
O2 Rb2 O2 48.0(5) 15_564 5_676 ?
O2 Rb2 O4 87.6(4) 5_676 . ?
O2 Rb2 O4 87.6(4) 15_564 18_655 ?
O2 Rb2 O4 87.9(4) 15_564 . ?
O2 Rb2 O4 87.9(4) 5_676 18_655 ?
O2 Rb2 B1 24.0(3) 5_676 15_564 ?
O2 Rb2 B1 24.0(3) 15_564 15_564 ?
O2 Rb2 O5 130.6(4) 5_676 4_556 ?
O2 Rb2 O5 85.3(4) 5_676 14_654 ?
O2 Rb2 O5 85.3(4) 15_564 4_556 ?
O2 Rb2 O5 130.6(4) 15_564 14_654 ?
O2 Rb2 B2 21.7(6) 5_676 15_564 ?
O2 Rb2 B2 63.5(6) 15_564 15_564 ?
O2 Rb2 B3 70.3(5) 15_564 18_655 ?
O2 Rb2 B3 70.3(5) 5_676 . ?
O2 Rb2 B3 89.6(5) 5_676 18_655 ?
O2 Rb2 B3 89.6(5) 15_564 . ?
O3 Rb2 O2 105.5(4) 18_655 5_676 ?
O3 Rb2 O2 70.6(4) . 5_676 ?
O3 Rb2 O2 70.6(4) 18_655 15_564 ?
O3 Rb2 O2 105.5(4) . 15_564 ?
O3 Rb2 O3 175.9(7) 18_655 . ?
O3 Rb2 O4 47.1(4) 18_655 18_655 ?
O3 Rb2 O4 132.7(4) . 18_655 ?
O3 Rb2 O4 132.7(4) 18_655 . ?
O3 Rb2 O4 47.1(4) . . ?
O3 Rb2 B1 88.0(3) 18_655 15_564 ?
O3 Rb2 B1 88.0(3) . 15_564 ?
O3 Rb2 O5 63.3(4) 18_655 4_556 ?
O3 Rb2 O5 118.2(5) . 4_556 ?
O3 Rb2 O5 63.3(4) . 14_654 ?
O3 Rb2 O5 118.2(5) 18_655 14_654 ?
O3 Rb2 B2 74.0(6) . 15_564 ?
O3 Rb2 B2 102.8(6) 18_655 15_564 ?
O3 Rb2 B3 153.6(4) . 18_655 ?
O3 Rb2 B3 24.6(4) 18_655 18_655 ?
O3 Rb2 B3 24.6(4) . . ?
O3 Rb2 B3 153.6(5) 18_655 . ?
O4 Rb2 O4 175.1(5) 18_655 . ?
O4 Rb2 B1 87.5(3) 18_655 15_564 ?
O4 Rb2 B1 87.5(3) . 15_564 ?
O4 Rb2 O5 108.0(4) 18_655 4_556 ?
O4 Rb2 O5 73.7(4) . 4_556 ?
O4 Rb2 O5 108.0(4) . 14_654 ?
O4 Rb2 O5 73.7(4) 18_655 14_654 ?
O4 Rb2 B2 104.2(6) . 15_564 ?
O4 Rb2 B2 71.9(5) 18_655 15_564 ?
O4 Rb2 B3 25.3(4) 18_655 18_655 ?
O4 Rb2 B3 25.3(4) . . ?
O4 Rb2 B3 152.6(4) . 18_655 ?
O4 Rb2 B3 152.6(4) 18_655 . ?
B1 Rb2 B2 41.2(5) 15_564 15_564 ?
O5 Rb2 B1 108.2(2) 14_654 15_564 ?
O5 Rb2 B1 108.2(2) 4_556 15_564 ?
O5 Rb2 O5 143.7(5) 4_556 14_654 ?
O5 Rb2 B2 148.8(6) 4_556 15_564 ?
O5 Rb2 B2 67.3(5) 14_654 15_564 ?
B3 Rb2 B1 79.1(4) 18_655 15_564 ?
B3 Rb2 B1 79.1(4) . 15_564 ?
B3 Rb2 O5 98.9(5) 18_655 14_654 ?
B3 Rb2 O5 98.9(5) . 4_556 ?
B3 Rb2 O5 87.8(5) . 14_654 ?
B3 Rb2 O5 87.8(5) 18_655 4_556 ?
B3 Rb2 B2 82.5(6) . 15_564 ?
B3 Rb2 B2 81.2(6) 18_655 15_564 ?
B3 Rb2 B3 158.3(8) 18_655 . ?
O1 Rb3 O1 126.0(5) 11_566 . ?
O1 Rb3 O1 48.9(5) 11_566 3_565 ?
O1 Rb3 O1 104.1(3) 10_456 11_566 ?
O1 Rb3 O1 126.0(5) 12_556 3_565 ?
O1 Rb3 O1 104.1(3) 12_556 11_566 ?
O1 Rb3 O1 125.7(5) 2_665 11_566 ?
O1 Rb3 O1 104.1(3) 2_665 . ?
O1 Rb3 O1 48.9(5) 2_665 12_556 ?
O1 Rb3 O1 48.9(5) 10_456 . ?
O1 Rb3 O1 126.0(5) 2_665 10_456 ?
O1 Rb3 O1 104.1(3) 2_665 3_565 ?
O1 Rb3 O1 104.1(3) 12_556 10_456 ?
O1 Rb3 O1 125.7(5) 12_556 . ?
O1 Rb3 O1 125.7(5) 10_456 3_565 ?
O1 Rb3 O1 104.1(3) . 3_565 ?
O1 Rb3 B3 109.4(4) . 3_565 ?
O1 Rb3 B3 109.4(4) 3_565 2_665 ?
O1 Rb3 B3 65.9(4) 12_556 2_665 ?
O1 Rb3 B3 109.3(5) 3_565 12_556 ?
O1 Rb3 B3 65.9(4) 3_565 11_566 ?
O1 Rb3 B3 24.2(5) 12_556 12_556 ?
O1 Rb3 B3 146.6(5) 11_566 2_665 ?
O1 Rb3 B3 109.3(5) 11_566 . ?
O1 Rb3 B3 79.9(5) 10_456 11_566 ?
O1 Rb3 B3 24.2(5) 11_566 11_566 ?
O1 Rb3 B3 24.2(5) 2_665 2_665 ?
O1 Rb3 B3 79.9(5) 3_565 . ?
O1 Rb3 B3 109.3(5) 10_456 2_665 ?
O1 Rb3 B3 79.9(5) 11_566 12_556 ?
O1 Rb3 B3 79.9(5) . 2_665 ?
O1 Rb3 B3 109.3(5) 12_556 3_565 ?
O1 Rb3 B3 109.4(4) 11_566 10_456 ?
O1 Rb3 B3 65.9(4) 11_566 3_565 ?
O1 Rb3 B3 65.9(4) . 10_456 ?
O1 Rb3 B3 109.3(5) . 11_566 ?
O1 Rb3 B3 109.4(4) 2_665 . ?
O1 Rb3 B3 65.9(4) 2_665 12_556 ?
O1 Rb3 B3 65.9(4) 10_456 . ?
O1 Rb3 B3 24.2(5) 3_565 3_565 ?
O1 Rb3 B3 24.2(5) . . ?
O1 Rb3 B3 109.4(4) 10_456 12_556 ?
O1 Rb3 B3 79.9(5) 2_665 3_565 ?
O1 Rb3 B3 79.9(5) 12_556 10_456 ?
O1 Rb3 B3 146.6(5) 10_456 3_565 ?
O1 Rb3 B3 146.6(5) . 12_556 ?
O1 Rb3 B3 109.4(4) 12_556 11_566 ?
O1 Rb3 B3 24.2(5) 10_456 10_456 ?
O1 Rb3 B3 109.3(5) 2_665 10_456 ?
O1 Rb3 B3 146.6(5) 2_665 11_566 ?
O1 Rb3 B3 146.6(5) 12_556 . ?
O1 Rb3 B3 146.6(5) 3_565 10_456 ?
B3 Rb3 B3 86.8(5) 2_665 . ?
B3 Rb3 B3 86.8(5) 2_665 3_565 ?
B3 Rb3 B3 86.8(5) 10_456 12_556 ?
B3 Rb3 B3 170.2(8) 2_665 11_566 ?
B3 Rb3 B3 86.9(7) 2_665 12_556 ?
B3 Rb3 B3 86.8(5) . 3_565 ?
B3 Rb3 B3 100.3(8) 11_566 . ?
B3 Rb3 B3 86.9(7) 10_456 . ?
B3 Rb3 B3 100.3(8) 12_556 3_565 ?
B3 Rb3 B3 170.2(8) 10_456 3_565 ?
B3 Rb3 B3 86.8(5) 10_456 11_566 ?
B3 Rb3 B3 170.2(8) 12_556 . ?
B3 Rb3 B3 86.9(7) 11_566 3_565 ?
B3 Rb3 B3 100.3(7) 2_665 10_456 ?
B3 Rb3 B3 86.8(5) 12_556 11_566 ?
Rb2 Sc Rb1 163.10(10) 3_565 . ?
Rb2 Sc Rb1 57.34(5) 2_665 . ?
Rb2 Sc Rb1 80.01(6) . . ?
Rb2 Sc Rb2 115.77(5) 2_665 . ?
Rb2 Sc Rb2 115.78(5) 2_665 3_565 ?
Rb2 Sc Rb2 115.77(5) . 3_565 ?
Rb2 Sc Rb3 102.03(7) . . ?
Rb2 Sc Rb3 102.03(7) 2_665 . ?
Rb2 Sc Rb3 102.03(7) 3_565 . ?
Rb3 Sc Rb1 67.07(6) . . ?
Sr Sc Rb1 112.93(6) 13_444 . ?
Sr Sc Rb2 77.97(7) 13_444 2_665 ?
Sr Sc Rb2 77.97(7) 13_444 . ?
Sr Sc Rb2 77.97(7) 13_444 3_565 ?
Sr Sc Rb3 180.0 13_444 . ?
O3 Sc Rb1 122.8(4) 3_565 . ?
O3 Sc Rb1 40.2(4) 2_665 . ?
O3 Sc Rb1 66.3(4) . . ?
O3 Sc Rb2 44.3(4) 3_565 3_565 ?
O3 Sc Rb2 123.3(4) 3_565 . ?
O3 Sc Rb2 123.3(4) 2_665 3_565 ?
O3 Sc Rb2 120.0(4) . 3_565 ?
O3 Sc Rb2 120.0(4) 2_665 . ?
O3 Sc Rb2 44.3(4) 2_665 2_665 ?
O3 Sc Rb2 44.3(4) . . ?
O3 Sc Rb2 123.3(4) . 2_665 ?
O3 Sc Rb2 120.0(4) 3_565 2_665 ?
O3 Sc Rb3 57.7(4) 2_665 . ?
O3 Sc Rb3 57.7(4) 3_565 . ?
O3 Sc Rb3 57.7(4) . . ?
O3 Sc Sr 122.3(4) 2_665 13_444 ?
O3 Sc Sr 122.3(4) . 13_444 ?
O3 Sc Sr 122.3(4) 3_565 13_444 ?
O3 Sc O3 94.2(5) 2_665 . ?
O3 Sc O3 94.1(5) 2_665 3_565 ?
O3 Sc O3 94.2(5) 3_565 . ?
O3 Sc O5 91.5(6) 2_665 15_564 ?
O3 Sc O5 163.6(6) 2_665 14_654 ?
O3 Sc O5 100.8(6) 2_665 13_444 ?
O3 Sc O5 163.6(6) . 13_444 ?
O3 Sc O5 163.6(6) 3_565 15_564 ?
O3 Sc O5 100.8(6) . 15_564 ?
O3 Sc O5 91.5(6) 3_565 13_444 ?
O3 Sc O5 100.8(6) 3_565 14_654 ?
O3 Sc O5 91.5(6) . 14_654 ?
O5 Sc Rb1 70.2(4) 15_564 . ?
O5 Sc Rb1 131.0(5) 14_654 . ?
O5 Sc Rb1 122.6(5) 13_444 . ?
O5 Sc Rb2 120.5(4) 15_564 3_565 ?
O5 Sc Rb2 65.9(5) 14_654 3_565 ?
O5 Sc Rb2 120.5(4) 14_654 2_665 ?
O5 Sc Rb2 56.2(5) 13_444 3_565 ?
O5 Sc Rb2 65.9(5) 15_564 . ?
O5 Sc Rb2 56.2(5) 15_564 2_665 ?
O5 Sc Rb2 120.5(4) 13_444 . ?
O5 Sc Rb2 65.9(5) 13_444 2_665 ?
O5 Sc Rb2 56.2(5) 14_654 . ?
O5 Sc Rb3 137.1(4) 14_654 . ?
O5 Sc Rb3 137.1(4) 13_444 . ?
O5 Sc Rb3 137.1(4) 15_564 . ?
O5 Sc Sr 42.9(4) 14_654 13_444 ?
O5 Sc Sr 42.9(4) 15_564 13_444 ?
O5 Sc Sr 42.9(4) 13_444 13_444 ?
O5 Sc O5 72.3(6) 15_564 13_444 ?
O5 Sc O5 72.3(6) 15_564 14_654 ?
O5 Sc O5 72.3(6) 13_444 14_654 ?
O5 Sr O5 176.2(10) . 6_766 ?
O5 Sr O5 176.2(10) 4_556 3_675 ?
O5 Sr O5 75.6(7) . 3_675 ?
O5 Sr O5 106.9(9) 3_675 6_766 ?
O5 Sr O5 106.9(9) . 5_676 ?
O5 Sr O5 75.6(7) 5_676 6_766 ?
O5 Sr O5 102.1(9) 3_675 5_676 ?
O5 Sr O5 75.6(7) 4_556 6_766 ?
O5 Sr O5 102.1(9) . 4_556 ?
O5 Sr O5 75.6(7) . 2_765 ?
O5 Sr O5 176.2(10) 2_765 5_676 ?
O5 Sr O5 75.6(7) 3_675 2_765 ?
O5 Sr O5 75.6(7) 4_556 5_676 ?
O5 Sr O5 102.1(9) 2_765 6_766 ?
O5 Sr O5 106.9(9) 4_556 2_765 ?
O5 Sr B2 89.4(7) . 5_676 ?
O5 Sr B2 162.9(7) 4_556 3_675 ?
O5 Sr B2 93.3(7) 2_765 . ?
O5 Sr B2 93.3(7) 5_676 4_556 ?
O5 Sr B2 18.3(7) 5_676 5_676 ?
O5 Sr B2 93.0(6) . 4_556 ?
O5 Sr B2 162.9(7) 6_766 . ?
O5 Sr B2 162.9(7) 2_765 5_676 ?
O5 Sr B2 93.0(6) 3_675 5_676 ?
O5 Sr B2 93.0(6) 5_676 3_675 ?
O5 Sr B2 162.9(7) . 6_766 ?
O5 Sr B2 93.3(7) 6_766 5_676 ?
O5 Sr B2 89.4(7) 5_676 . ?
O5 Sr B2 162.9(7) 3_675 4_556 ?
O5 Sr B2 93.3(7) . 3_675 ?
O5 Sr B2 93.3(7) 4_556 6_766 ?
O5 Sr B2 83.9(6) 4_556 5_676 ?
O5 Sr B2 83.9(6) 2_765 3_675 ?
O5 Sr B2 18.3(7) . . ?
O5 Sr B2 93.0(6) 2_765 6_766 ?
O5 Sr B2 93.0(6) 4_556 . ?
O5 Sr B2 89.4(7) 6_766 3_675 ?
O5 Sr B2 83.9(6) 3_675 . ?
O5 Sr B2 18.3(7) 6_766 6_766 ?
O5 Sr B2 83.9(6) 5_676 6_766 ?
O5 Sr B2 18.3(7) 4_556 4_556 ?
O5 Sr B2 83.9(6) . 2_765 ?
O5 Sr B2 89.4(7) 4_556 2_765 ?
O5 Sr B2 93.3(7) 3_675 2_765 ?
O5 Sr B2 89.4(7) 2_765 4_556 ?
O5 Sr B2 162.9(7) 5_676 2_765 ?
O5 Sr B2 18.3(7) 2_765 2_765 ?
O5 Sr B2 18.3(7) 3_675 3_675 ?
O5 Sr B2 83.9(6) 6_766 4_556 ?
O5 Sr B2 93.0(6) 6_766 2_765 ?
O5 Sr B2 89.4(7) 3_675 6_766 ?
B2 Sr B2 169.4(9) . 6_766 ?
B2 Sr B2 99.7(6) . 2_765 ?
B2 Sr B2 88.9(9) 6_766 2_765 ?
B2 Sr B2 72.5(10) . 5_676 ?
B2 Sr B2 72.5(10) 4_556 2_765 ?
B2 Sr B2 88.9(8) 3_675 5_676 ?
B2 Sr B2 99.7(6) 5_676 6_766 ?
B2 Sr B2 72.5(10) 3_675 6_766 ?
B2 Sr B2 99.7(6) 4_556 5_676 ?
B2 Sr B2 99.7(6) 3_675 2_765 ?
B2 Sr B2 88.9(9) . 4_556 ?
B2 Sr B2 99.7(6) 4_556 6_766 ?
B2 Sr B2 169.4(9) 3_675 4_556 ?
B2 Sr B2 99.7(6) . 3_675 ?
B2 Sr B2 169.4(9) 5_676 2_765 ?
Rb1 O1 Rb3 109.4(5) . . ?
B1 O1 Rb1 106.1(7) . . ?
B1 O1 Rb3 102.6(10) . . ?
B3 O1 Rb1 114.1(11) . . ?
B3 O1 Rb3 98.9(11) . . ?
B3 O1 B1 124.1(12) . . ?
Rb2 O2 Rb1 124.4(5) 8_665 . ?
B1 O2 Rb1 97.7(9) . . ?
B1 O2 Rb2 100.0(11) . 8_665 ?
B2 O2 Rb1 107.0(15) 10_456 . ?
B2 O2 Rb2 105.0(14) 10_456 8_665 ?
B2 O2 B1 124.5(16) 10_456 . ?
Rb1 O3 Rb3 91.7(4) 3_565 . ?
Rb2 O3 Rb1 86.1(4) . 3_565 ?
Rb2 O3 Rb3 166.2(5) . . ?
Sc O3 Rb1 111.1(6) . 3_565 ?
Sc O3 Rb2 103.2(5) . . ?
Sc O3 Rb3 90.4(4) . . ?
B3 O3 Rb1 96.8(13) . 3_565 ?
B3 O3 Rb2 92.7(12) . . ?
B3 O3 Rb3 74.0(11) . . ?
B3 O3 Sc 148.5(14) . . ?
Rb2 O4 Rb1 76.5(3) . 3_565 ?
B2 O4 Rb1 136.2(15) . 3_565 ?
B2 O4 Rb2 136.2(16) . . ?
B3 O4 Rb1 81.4(11) . 3_565 ?
B3 O4 Rb2 82.0(12) . . ?
B3 O4 B2 123.9(19) . . ?
Rb1 B1 Rb1 165.0(8) 8_665 . ?
Rb2 B1 Rb1 97.5(4) 8_665 8_665 ?
Rb2 B1 Rb1 97.5(4) 8_665 . ?
Rb3 B1 Rb1 82.5(4) . . ?
Rb3 B1 Rb1 82.5(4) . 8_665 ?
Rb3 B1 Rb2 180.0 . 8_665 ?
O1 B1 Rb1 119.1(10) 10_456 . ?
O1 B1 Rb1 50.0(5) . . ?
O1 B1 Rb1 119.1(10) . 8_665 ?
O1 B1 Rb1 50.0(5) 10_456 8_665 ?
O1 B1 Rb2 127.0(10) 10_456 8_665 ?
O1 B1 Rb2 127.0(10) . 8_665 ?
O1 B1 Rb3 53.0(10) 10_456 . ?
O1 B1 Rb3 53.0(10) . . ?
O1 B1 O1 106.0(19) 10_456 . ?
O2 B1 Rb1 132.2(9) . 8_665 ?
O2 B1 Rb1 58.2(7) . . ?
O2 B1 Rb1 58.2(7) 10_456 8_665 ?
O2 B1 Rb1 132.2(9) 10_456 . ?
O2 B1 Rb2 56.0(10) 10_456 8_665 ?
O2 B1 Rb2 56.0(10) . 8_665 ?
O2 B1 Rb3 124.0(10) 10_456 . ?
O2 B1 Rb3 124.0(10) . . ?
O2 B1 O1 108.1(8) 10_456 10_456 ?
O2 B1 O1 108.1(8) . . ?
O2 B1 O1 111.2(8) . 10_456 ?
O2 B1 O1 111.3(8) 10_456 . ?
O2 B1 O2 112(2) 10_456 . ?
Sc O5 Rb2 87.7(6) 7 9_565 ?
Sr O5 Rb2 110.7(6) . 9_565 ?
Sr O5 Sc 92.0(5) . 7 ?
B2 O5 Rb2 95.4(14) . 9_565 ?
B2 O5 Sc 131.7(17) . 7 ?
B2 O5 Sr 130.4(19) . . ?
Rb1 B2 Rb2 65.1(5) 8_665 9_565 ?
Rb2 B2 Rb1 94.2(7) 8_665 8_665 ?
Rb2 B2 Rb2 136.3(8) 8_665 9_565 ?
Sr B2 Rb1 130.3(9) . 8_665 ?
Sr B2 Rb2 84.2(6) . 8_665 ?
Sr B2 Rb2 82.2(6) . 9_565 ?
O2 B2 Rb1 52.2(13) 10_456 8_665 ?
O2 B2 Rb2 53.3(11) 10_456 8_665 ?
O2 B2 Rb2 117.1(17) 10_456 9_565 ?
O2 B2 Sr 135.3(15) 10_456 . ?
O2 B2 O4 118(2) 10_456 . ?
O2 B2 O5 120(2) 10_456 . ?
O4 B2 Rb1 112.8(16) . 8_665 ?
O4 B2 Rb2 135.9(17) . 8_665 ?
O4 B2 Rb2 87.6(13) . 9_565 ?
O4 B2 Sr 101.4(16) . . ?
O5 B2 Rb1 99.0(17) . 8_665 ?
O5 B2 Rb2 84.8(13) . 8_665 ?
O5 B2 Rb2 63.0(13) . 9_565 ?
O5 B2 Sr 31.3(13) . . ?
O5 B2 O4 122(2) . . ?
Rb1 B3 Rb1 152.2(6) 3_565 . ?
Rb1 B3 Rb3 86.7(5) 3_565 . ?
Rb2 B3 Rb1 73.9(5) . 3_565 ?
Rb2 B3 Rb1 101.5(6) . . ?
Rb2 B3 Rb3 146.3(7) . . ?
Rb3 B3 Rb1 82.9(5) . . ?
O1 B3 Rb1 45.2(9) . . ?
O1 B3 Rb1 141.2(14) . 3_565 ?
O1 B3 Rb2 144.2(14) . . ?
O1 B3 Rb3 56.9(10) . . ?
O3 B3 Rb1 93.0(12) . . ?
O3 B3 Rb1 60.1(11) . 3_565 ?
O3 B3 Rb2 62.7(11) . . ?
O3 B3 Rb3 83.8(11) . . ?
O3 B3 O1 121.1(17) . . ?
O3 B3 O4 122.7(19) . . ?
O4 B3 Rb1 131.1(13) . . ?
O4 B3 Rb1 74.7(11) . 3_565 ?
O4 B3 Rb2 72.7(12) . . ?
O4 B3 Rb3 128.9(15) . . ?
O4 B3 O1 116.1(17) . . ?

loop_
_geom_bond_atom_site_label_1
_geom_bond_atom_site_label_2
_geom_bond_distance
_geom_bond_site_symmetry_2
_geom_bond_publ_flag
Rb1 O1 2.795(13) 5_676 ?
Rb1 O1 2.795(13) . ?
Rb1 O2 3.009(16) . ?
Rb1 O2 3.009(16) 5_676 ?
Rb1 O3 2.925(16) 2_665 ?
Rb1 O3 2.925(16) 6_666 ?
Rb1 O4 3.269(14) 2_665 ?
Rb1 O4 3.269(14) 6_666 ?
Rb1 B1 3.506(4) . ?
Rb1 B1 3.506(4) 15_564 ?
Rb1 B3 3.35(2) 2_665 ?
Rb1 B3 3.35(2) 6_666 ?
Rb2 O2 2.937(15) 5_676 ?
Rb2 O2 2.937(15) 15_564 ?
Rb2 O3 2.833(14) . ?
Rb2 O3 2.833(14) 18_655 ?
Rb2 O4 3.071(17) . ?
Rb2 O4 3.071(17) 18_655 ?
Rb2 B1 3.49(3) 15_564 ?
Rb2 O5 3.28(2) 4_556 ?
Rb2 O5 3.28(2) 14_654 ?
Rb2 B2 3.54(2) 15_564 ?
Rb2 B3 3.18(2) 18_655 ?
Rb2 B3 3.18(2) . ?
Rb3 O1 2.853(15) 12_556 ?
Rb3 O1 2.853(15) 3_565 ?
Rb3 O1 2.853(15) 10_456 ?
Rb3 O1 2.853(15) . ?
Rb3 O1 2.853(15) 11_566 ?
Rb3 O1 2.853(15) 2_665 ?
Rb3 B3 3.37(2) 2_665 ?
Rb3 B3 3.37(2) 12_556 ?
Rb3 B3 3.37(2) 11_566 ?
Rb3 B3 3.37(2) . ?
Rb3 B3 3.37(2) 3_565 ?
Rb3 B3 3.37(2) 10_456 ?
Sc Rb2 3.9461(11) 2_665 ?
Sc Rb2 3.9462(11) 3_565 ?
Sc Sr 3.293(5) 13_444 ?
Sc O3 2.176(15) 2_665 ?
Sc O3 2.176(15) . ?
Sc O3 2.176(15) 3_565 ?
Sc O5 2.331(18) 14_654 ?
Sc O5 2.331(18) 13_444 ?
Sc O5 2.331(18) 15_564 ?
Sr O5 2.244(16) 4_556 ?
Sr O5 2.244(16) 2_765 ?
Sr O5 2.244(16) 5_676 ?
Sr O5 2.244(16) 3_675 ?
Sr O5 2.244(16) . ?
Sr O5 2.244(16) 6_766 ?
Sr B2 3.29(3) 3_675 ?
Sr B2 3.29(3) . ?
Sr B2 3.29(3) 4_556 ?
Sr B2 3.29(3) 2_765 ?
Sr B2 3.29(3) 6_766 ?
Sr B2 3.29(3) 5_676 ?
O1 B1 1.479(18) . ?
O1 B3 1.40(3) . ?
O2 Rb2 2.937(15) 8_665 ?
O2 B1 1.441(17) . ?
O2 B2 1.35(3) 10_456 ?
O3 Rb1 2.925(16) 3_565 ?
O3 B3 1.33(2) . ?
O4 Rb1 3.269(14) 3_565 ?
O4 B2 1.38(2) . ?
O4 B3 1.37(2) . ?
B1 Rb1 3.506(4) 8_665 ?
B1 Rb2 3.49(3) 8_665 ?
B1 O1 1.479(18) 10_456 ?
B1 O2 1.441(17) 10_456 ?
O5 Rb2 3.28(2) 9_565 ?
O5 Sc 2.331(18) 7 ?
O5 B2 1.36(3) . ?
B2 Rb1 3.64(3) 8_665 ?
B2 Rb2 3.67(3) 9_565 ?
B2 Rb2 3.54(2) 8_665 ?
B2 O2 1.35(3) 10_456 ?
B3 Rb1 3.35(2) 3_565 ?

loop_
_geom_torsion_atom_site_label_1
_geom_torsion_atom_site_label_2
_geom_torsion_atom_site_label_3
_geom_torsion_atom_site_label_4
_geom_torsion
_geom_torsion_site_symmetry_1
_geom_torsion_site_symmetry_2
_geom_torsion_site_symmetry_3
_geom_torsion_site_symmetry_4
_geom_torsion_publ_flag
Rb1 O1 B1 Rb1 167.5(5) . . . 8_665 ?
Rb1 O1 B1 Rb2 -65.2(7) . . . 8_665 ?
Rb1 O1 B1 Rb3 114.8(7) . . . . ?
Rb1 O1 B1 O1 114.8(7) . . . 10_456 ?
Rb1 O1 B1 O2 -128.0(12) . . . 10_456 ?
Rb1 O1 B1 O2 -4.6(14) . . . . ?
Rb1 O1 B3 Rb1 -138.9(14) . . . 3_565 ?
Rb1 O1 B3 Rb2 26(2) . . . . ?
Rb1 O1 B3 Rb3 -116.1(9) . . . . ?
Rb1 O1 B3 O3 -59(2) . . . . ?
Rb1 O1 B3 O4 123.0(17) . . . . ?
Rb1 O2 B1 Rb1 -166.5(11) . . . 8_665 ?
Rb1 O2 B1 Rb2 127.0(7) . . . 8_665 ?
Rb1 O2 B1 Rb3 -53.0(7) . . . . ?
Rb1 O2 B1 O1 -111.8(12) . . . 10_456 ?
Rb1 O2 B1 O1 4.1(13) . . . . ?
Rb1 O2 B1 O2 127.0(7) . . . 10_456 ?
Rb1 O3 B3 Rb1 -172.3(4) 3_565 . . . ?
Rb1 O3 B3 Rb2 86.4(5) 3_565 . . . ?
Rb1 O3 B3 Rb3 -89.8(5) 3_565 . . . ?
Rb1 O3 B3 O1 -134.7(18) 3_565 . . . ?
Rb1 O3 B3 O4 43(2) 3_565 . . . ?
Rb1 O4 B2 Rb1 -46(2) 3_565 . . 8_665 ?
Rb1 O4 B2 Rb2 16(2) 3_565 . . 9_565 ?
Rb1 O4 B2 Rb2 -168.9(9) 3_565 . . 8_665 ?
Rb1 O4 B2 Sr 97.6(18) 3_565 . . . ?
Rb1 O4 B2 O2 -104(2) 3_565 . . 10_456 ?
Rb1 O4 B2 O5 72(3) 3_565 . . . ?
Rb1 O4 B3 Rb1 -167.9(15) 3_565 . . . ?
Rb1 O4 B3 Rb2 -77.5(3) 3_565 . . . ?
Rb1 O4 B3 Rb3 72.8(13) 3_565 . . . ?
Rb1 O4 B3 O1 140.0(18) 3_565 . . . ?
Rb1 O4 B3 O3 -38(2) 3_565 . . . ?
Rb2 O2 B1 Rb1 -127.0(7) 8_665 . . . ?
Rb2 O2 B1 Rb1 66.5(14) 8_665 . . 8_665 ?
Rb2 O2 B1 Rb3 180.0 8_665 . . . ?
Rb2 O2 B1 O1 -122.9(12) 8_665 . . . ?
Rb2 O2 B1 O1 121.1(12) 8_665 . . 10_456 ?
Rb2 O2 B1 O2 0.004(0) 8_665 . . 10_456 ?
Rb2 O3 B3 Rb1 -86.4(5) . . . 3_565 ?
Rb2 O3 B3 Rb1 101.4(5) . . . . ?
Rb2 O3 B3 Rb3 -176.1(5) . . . . ?
Rb2 O3 B3 O1 139.0(18) . . . . ?
Rb2 O3 B3 O4 -43(2) . . . . ?
Rb2 O4 B2 Rb1 -172.4(8) . . . 8_665 ?
Rb2 O4 B2 Rb2 64(3) . . . 8_665 ?
Rb2 O4 B2 Rb2 -110.8(15) . . . 9_565 ?
Rb2 O4 B2 Sr -29(2) . . . . ?
Rb2 O4 B2 O2 129(2) . . . 10_456 ?
Rb2 O4 B2 O5 -55(3) . . . . ?
Rb2 O4 B3 Rb1 77.5(3) . . . 3_565 ?
Rb2 O4 B3 Rb1 -90.4(15) . . . . ?
Rb2 O4 B3 Rb3 150.3(14) . . . . ?
Rb2 O4 B3 O1 -142.5(18) . . . . ?
Rb2 O4 B3 O3 40(2) . . . . ?
Rb2 O5 B2 Rb1 56.0(8) 9_565 . . 8_665 ?
Rb2 O5 B2 Rb2 149.4(5) 9_565 . . 8_665 ?
Rb2 O5 B2 Sr -123.1(18) 9_565 . . . ?
Rb2 O5 B2 O2 107(2) 9_565 . . 10_456 ?
Rb2 O5 B2 O4 -68(3) 9_565 . . . ?
Rb3 O1 B1 Rb1 52.7(9) . . . 8_665 ?
Rb3 O1 B1 Rb1 -114.8(7) . . . . ?
Rb3 O1 B1 Rb2 180.000(1) . . . 8_665 ?
Rb3 O1 B1 O1 -0.001(3) . . . 10_456 ?
Rb3 O1 B1 O2 117.2(13) . . . 10_456 ?
Rb3 O1 B1 O2 -119.3(12) . . . . ?
Rb3 O1 B3 Rb1 116.1(9) . . . . ?
Rb3 O1 B3 Rb1 -22.8(19) . . . 3_565 ?
Rb3 O1 B3 Rb2 142.5(17) . . . . ?
Rb3 O1 B3 O3 57(2) . . . . ?
Rb3 O1 B3 O4 -121.0(17) . . . . ?
Rb3 O3 B3 Rb1 89.8(5) . . . 3_565 ?
Rb3 O3 B3 Rb1 -82.5(4) . . . . ?
Rb3 O3 B3 Rb2 176.1(5) . . . . ?
Rb3 O3 B3 O1 -44.9(17) . . . . ?
Rb3 O3 B3 O4 133(2) . . . . ?
Sc O3 B3 Rb1 153(3) . . . 3_565 ?
Sc O3 B3 Rb1 -20(3) . . . . ?
Sc O3 B3 Rb2 -121(3) . . . . ?
Sc O3 B3 Rb3 63(2) . . . . ?
Sc O3 B3 O1 18(4) . . . . ?
Sc O3 B3 O4 -164.3(16) . . . . ?
Sc O5 B2 Rb1 -36(2) 7 . . 8_665 ?
Sc O5 B2 Rb2 57.7(19) 7 . . 8_665 ?
Sc O5 B2 Rb2 -91.7(18) 7 . . 9_565 ?
Sc O5 B2 Sr 145(3) 7 . . . ?
Sc O5 B2 O2 16(4) 7 . . 10_456 ?
Sc O5 B2 O4 -159.8(18) 7 . . . ?
Sr O5 B2 Rb1 179.1(12) . . . 8_665 ?
Sr O5 B2 Rb2 -87.5(16) . . . 8_665 ?
Sr O5 B2 Rb2 123.1(18) . . . 9_565 ?
Sr O5 B2 O2 -130(2) . . . 10_456 ?
Sr O5 B2 O4 55(3) . . . . ?
B1 O1 B3 Rb1 89(2) . . . 3_565 ?
B1 O1 B3 Rb1 -132(2) . . . . ?
B1 O1 B3 Rb2 -106(2) . . . . ?
B1 O1 B3 Rb3 111.9(17) . . . . ?
B1 O1 B3 O3 168.8(18) . . . . ?
B1 O1 B3 O4 -9(3) . . . . ?
B2 O2 B1 Rb1 117(2) 10_456 . . . ?
B2 O2 B1 Rb1 -50(3) 10_456 . . 8_665 ?
B2 O2 B1 Rb2 -116(2) 10_456 . . 8_665 ?
B2 O2 B1 Rb3 64(2) 10_456 . . . ?
B2 O2 B1 O1 121(2) 10_456 . . . ?
B2 O2 B1 O1 5(3) 10_456 . . 10_456 ?
B2 O2 B1 O2 -116(2) 10_456 . . 10_456 ?
B2 O4 B3 Rb1 -141(2) . . . 3_565 ?
B2 O4 B3 Rb1 51(3) . . . . ?
B2 O4 B3 Rb2 142(2) . . . . ?
B2 O4 B3 Rb3 -68(3) . . . . ?
B2 O4 B3 O1 -1(3) . . . . ?
B2 O4 B3 O3 -179(2) . . . . ?
B3 O1 B1 Rb1 -57(2) . . . 8_665 ?
B3 O1 B1 Rb1 135(2) . . . . ?
B3 O1 B1 Rb2 69.9(17) . . . 8_665 ?
B3 O1 B1 Rb3 -110.1(17) . . . . ?
B3 O1 B1 O1 -110.1(17) . . . 10_456 ?
B3 O1 B1 O2 130.6(17) . . . . ?
B3 O1 B1 O2 7(2) . . . 10_456 ?
B3 O4 B2 Rb1 70(2) . . . 8_665 ?
B3 O4 B2 Rb2 132.0(19) . . . 9_565 ?
B3 O4 B2 Rb2 -53(3) . . . 8_665 ?
B3 O4 B2 Sr -146.4(17) . . . . ?
B3 O4 B2 O2 12(4) . . . 10_456 ?
B3 O4 B2 O5 -172(2) . . . . ?

loop_
_twin_individual_id
_twin_individual_mass_fraction_refined
1 0.81(6)
2 0.19(6)
